data_1519848
loop_
_publ_author_name
'Hassan, Ahmed H. E.'
'Lee, Jae Kyun'
'Pae, Ae Nim'
'Min, Sun-Joon'
'Cho, Yong Seo'

_publ_section_title
;
 Synthesis of the Tricyclic Ring Structure of Daphnanes via Intramolecular
 [4 + 3] Cycloaddition/SmI2-Pinacol Coupling.
;
_journal_issue 11
_journal_name_full 'Organic letters'
_journal_page_first 2672
_journal_page_last 2675
_journal_paper_doi 10.1021/acs.orglett.5b01054
_journal_volume 17
_journal_year 2015
_chemical_formula_moiety 'C12 H14 O3'
_chemical_formula_sum 'C12 H14 O3'
_chemical_formula_weight 206.24
_space_group_IT_number 14
_symmetry_cell_setting monoclinic
_symmetry_Int_Tables_number 14
_symmetry_space_group_name_Hall '-P 2ybc'
_symmetry_space_group_name_H-M 'P 1 21/c 1'
_atom_sites_solution_hydrogens geom
_atom_sites_solution_primary direct
_atom_sites_solution_secondary difmap
_cell_angle_alpha 90.0000
_cell_angle_beta 115.638(2)
_cell_angle_gamma 90.0000
_cell_formula_units_Z 4
_cell_length_a 8.8887(9)
_cell_length_b 18.4179(18)
_cell_length_c 6.9957(7)
_cell_measurement_reflns_used 5737
_cell_measurement_temperature 293
_cell_measurement_theta_max 27.45
_cell_measurement_theta_min 3.32
_cell_volume 1032.52(18)
_computing_cell_refinement 'RAPID AUTO'
_computing_data_collection 'RAPID AUTO (Rigaku, ????)'
_computing_data_reduction 'RAPID AUTO'
_computing_molecular_graphics 'CrystalStructure 4.0'
_computing_publication_material 'CrystalStructure 4.0 (Rigaku, 2010)'
_computing_structure_refinement 'SHELXL97 (Sheldrick, 2008)'
_computing_structure_solution 'Il Milione (Burla, et al., 2007)'
_diffrn_ambient_temperature 293
_diffrn_detector_area_resol_mean 10.000
_diffrn_measured_fraction_theta_full 0.996
_diffrn_measured_fraction_theta_max 0.996
_diffrn_measurement_device_type 'Rigaku R-AXIS RAPID'
_diffrn_measurement_method \w
_diffrn_radiation_type 'Mo K\a'
_diffrn_radiation_wavelength 0.71075
_diffrn_reflns_av_R_equivalents 0.0381
_diffrn_reflns_limit_h_max 11
_diffrn_reflns_limit_h_min -10
_diffrn_reflns_limit_k_max 23
_diffrn_reflns_limit_k_min -23
_diffrn_reflns_limit_l_max 9
_diffrn_reflns_limit_l_min -9
_diffrn_reflns_number 9954
_diffrn_reflns_theta_full 27.45
_diffrn_reflns_theta_max 27.45
_diffrn_standards_number 0
_exptl_absorpt_coefficient_mu 0.094
_exptl_absorpt_correction_T_max 0.981
_exptl_absorpt_correction_T_min 0.552
_exptl_absorpt_correction_type multi-scan
_exptl_absorpt_process_details 'ABSCOR (Rigaku, 1995)'
_exptl_crystal_colour colorless
_exptl_crystal_density_diffrn 1.327
_exptl_crystal_density_method 'not measured'
_exptl_crystal_description block
_exptl_crystal_F_000 440.00
_exptl_crystal_size_max 0.200
_exptl_crystal_size_mid 0.200
_exptl_crystal_size_min 0.200
_refine_diff_density_max 0.460
_refine_diff_density_min -0.230
_refine_ls_extinction_method none
_refine_ls_goodness_of_fit_ref 1.128
_refine_ls_hydrogen_treatment mixed
_refine_ls_number_parameters 145
_refine_ls_number_reflns 2353
_refine_ls_number_restraints 0
_refine_ls_R_factor_gt 0.0612
_refine_ls_shift/su_max 0.000
_refine_ls_structure_factor_coef Fsqd
_refine_ls_weighting_details 'w = 1/[\s^2^(Fo^2^)+(0.1023P)^2^+0.1879P] where P=(Fo^2^+2Fc^2^)/3'
_refine_ls_weighting_scheme calc
_refine_ls_wR_factor_ref 0.2168
_reflns_number_gt 1285
_reflns_number_total 2353
_reflns_threshold_expression F^2^>2.0\s(F^2^)
_cod_data_source_file ol5b01054_si_003.cif
_cod_data_source_block 1301
_cod_depositor_comments 'Adding full bibliography for 1519848--1519849.cif.'
_cod_original_cell_volume 1032.51(18)
_cod_database_code 1519848

loop_
_symmetry_equiv_pos_site_id
_symmetry_equiv_pos_as_xyz
1 +X,+Y,+Z
2 -X,1/2+Y,1/2-Z
3 -X,-Y,-Z
4 +X,1/2-Y,1/2+Z

loop_
_atom_site_label
_atom_site_type_symbol
_atom_site_fract_x
_atom_site_fract_y
_atom_site_fract_z
_atom_site_U_iso_or_equiv
_atom_site_adp_type
_atom_site_occupancy
_atom_site_symmetry_multiplicity
_atom_site_calc_flag
_atom_site_refinement_flags
O1 O 0.7781(3) 0.16943(10) 0.6357(3) 0.0647(6) Uani 1.0 4 d .
O2 O 0.3939(3) 0.08944(13) 1.0232(4) 0.0799(7) Uani 1.0 4 d .
O3 O 1.0158(3) 0.13222(14) 1.2627(4) 0.0848(8) Uani 1.0 4 d .
C1 C 0.7003(3) 0.12205(12) 0.7310(4) 0.0476(6) Uani 1.0 4 d .
C2 C 0.7533(3) 0.14877(13) 0.9593(4) 0.0521(7) Uani 1.0 4 d .
C3 C 0.6729(4) 0.10508(15) 1.0747(5) 0.0606(7) Uani 1.0 4 d .
C4 C 0.5113(4) 0.12245(14) 0.5991(5) 0.0605(7) Uani 1.0 4 d .
C5 C 0.4878(4) 0.09153(13) 0.9403(5) 0.0574(7) Uani 1.0 4 d .
C6 C 0.4305(4) 0.07448(15) 0.7101(5) 0.0648(8) Uani 1.0 4 d .
C7 C 0.9434(4) 0.15002(14) 1.0781(5) 0.0601(7) Uani 1.0 4 d .
C8 C 1.0345(4) 0.17421(17) 0.9524(5) 0.0713(8) Uani 1.0 4 d .
C9 C 0.9488(4) 0.14396(16) 0.7254(5) 0.0697(8) Uani 1.0 4 d .
C10 C 0.9305(4) 0.06373(17) 0.7292(5) 0.0674(8) Uani 1.0 4 d .
C11 C 0.7869(4) 0.04996(15) 0.7345(5) 0.0621(7) Uani 1.0 4 d .
C12 C 0.4391(4) 0.19909(15) 0.5657(5) 0.0698(8) Uani 1.0 4 d .
H2 H 0.7144 0.1990 0.9508 0.0625 Uiso 1.0 4 calc R
H3A H 0.6873 0.1308 1.2024 0.0727 Uiso 1.0 4 calc R
H3B H 0.7297 0.0588 1.1170 0.0727 Uiso 1.0 4 calc R
H4 H 0.4862 0.1013 0.4601 0.0726 Uiso 1.0 4 calc R
H6A H 0.3103 0.0804 0.6380 0.0778 Uiso 1.0 4 calc R
H6B H 0.4554 0.0240 0.6964 0.0778 Uiso 1.0 4 calc R
H8A H 1.1490 0.1573 1.0204 0.0855 Uiso 1.0 4 calc R
H8B H 1.0360 0.2268 0.9478 0.0855 Uiso 1.0 4 calc R
H9 H 1.0066 0.1586 0.6399 0.0836 Uiso 1.0 4 calc R
H10 H 1.011(5) 0.0280(17) 0.739(6) 0.089(11) Uiso 1.0 4 d .
H11 H 0.748(4) 0.002(2) 0.751(5) 0.082(10) Uiso 1.0 4 d .
H12A H 0.5036 0.2303 0.5199 0.0838 Uiso 1.0 4 calc R
H12B H 0.4428 0.2170 0.6966 0.0838 Uiso 1.0 4 calc R
H12C H 0.3256 0.1981 0.4597 0.0838 Uiso 1.0 4 calc R

loop_
_atom_site_aniso_label
_atom_site_aniso_U_11
_atom_site_aniso_U_22
_atom_site_aniso_U_33
_atom_site_aniso_U_12
_atom_site_aniso_U_13
_atom_site_aniso_U_23
O1 0.0682(12) 0.0676(12) 0.0662(12) 0.0026(9) 0.0365(10) 0.0124(9)
O2 0.0684(13) 0.1004(17) 0.0817(15) -0.0010(12) 0.0425(12) 0.0026(12)
O3 0.0662(13) 0.1198(19) 0.0649(14) -0.0105(12) 0.0252(11) -0.0062(12)
C1 0.0523(13) 0.0477(12) 0.0440(12) -0.0030(11) 0.0220(10) 0.0024(10)
C2 0.0533(14) 0.0487(13) 0.0545(14) -0.0023(11) 0.0236(11) -0.0040(11)
C3 0.0626(15) 0.0695(17) 0.0522(14) -0.0001(13) 0.0271(12) 0.0027(12)
C4 0.0649(16) 0.0636(16) 0.0497(14) -0.0047(13) 0.0216(12) -0.0017(12)
C5 0.0533(14) 0.0515(14) 0.0670(17) 0.0002(12) 0.0256(13) 0.0051(12)
C6 0.0617(16) 0.0647(16) 0.0705(18) -0.0077(13) 0.0308(14) -0.0022(13)
C7 0.0535(15) 0.0611(16) 0.0603(16) -0.0054(12) 0.0198(13) -0.0120(13)
C8 0.0573(16) 0.0717(18) 0.083(2) -0.0073(14) 0.0292(15) -0.0009(15)
C9 0.0659(17) 0.0792(19) 0.0751(19) 0.0039(15) 0.0410(15) 0.0089(15)
C10 0.0719(18) 0.0675(18) 0.0720(18) 0.0137(15) 0.0398(15) -0.0015(14)
C11 0.0744(18) 0.0542(15) 0.0592(16) 0.0012(14) 0.0304(14) -0.0040(13)
C12 0.0639(17) 0.0730(18) 0.0644(17) 0.0093(14) 0.0200(14) 0.0144(14)

loop_
_atom_type_symbol
_atom_type_description
_atom_type_scat_dispersion_real
_atom_type_scat_dispersion_imag
_atom_type_scat_source
C C 0.0033 0.0016
;
International Tables for Crystallography
(1992, Vol. C, Tables 4.2.6.8 and 6.1.1.4)
;
H H 0.0000 0.0000
;
International Tables for Crystallography
(1992, Vol. C, Table 6.1.1.4)
;
O O 0.0106 0.0060
;
International Tables for Crystallography
(1992, Vol. C, Tables 4.2.6.8 and 6.1.1.4)
;

loop_
_geom_angle_atom_site_label_1
_geom_angle_atom_site_label_2
_geom_angle_atom_site_label_3
_geom_angle
_geom_angle_publ_flag
C1 O1 C9 103.1(2) yes
O1 C1 C2 107.07(18) yes
O1 C1 C4 109.88(19) yes
O1 C1 C11 101.2(3) yes
C2 C1 C4 112.9(3) yes
C2 C1 C11 109.59(18) yes
C4 C1 C11 115.4(2) yes
C1 C2 C3 112.3(2) yes
C1 C2 C7 109.9(3) yes
C3 C2 C7 112.5(2) yes
C2 C3 C5 113.0(3) yes
C1 C4 C6 108.9(2) yes
C1 C4 C12 112.1(2) yes
C6 C4 C12 110.5(3) yes
O2 C5 C3 119.8(3) yes
O2 C5 C6 121.8(3) yes
C3 C5 C6 118.2(3) yes
C4 C6 C5 113.9(3) yes
O3 C7 C2 121.9(3) yes
O3 C7 C8 122.2(3) yes
C2 C7 C8 115.9(3) yes
C7 C8 C9 110.3(3) yes
O1 C9 C8 106.8(3) yes
O1 C9 C10 103.2(3) yes
C8 C9 C10 110.5(3) yes
C9 C10 C11 107.8(3) yes
C1 C11 C10 108.6(3) yes
C1 C2 H2 107.292 no
C3 C2 H2 107.293 no
C7 C2 H2 107.289 no
C2 C3 H3A 108.987 no
C2 C3 H3B 108.985 no
C5 C3 H3A 108.994 no
C5 C3 H3B 108.993 no
H3A C3 H3B 107.783 no
C1 C4 H4 108.421 no
C6 C4 H4 108.415 no
C12 C4 H4 108.428 no
C4 C6 H6A 108.770 no
C4 C6 H6B 108.783 no
C5 C6 H6A 108.773 no
C5 C6 H6B 108.773 no
H6A C6 H6B 107.663 no
C7 C8 H8A 109.608 no
C7 C8 H8B 109.600 no
C9 C8 H8A 109.609 no
C9 C8 H8B 109.602 no
H8A C8 H8B 108.126 no
O1 C9 H9 111.977 no
C8 C9 H9 111.975 no
C10 C9 H9 111.971 no
C9 C10 H10 127(3) no
C11 C10 H10 125(3) no
C1 C11 H11 126(3) no
C10 C11 H11 125(2) no
C4 C12 H12A 109.474 no
C4 C12 H12B 109.471 no
C4 C12 H12C 109.465 no
H12A C12 H12B 109.469 no
H12A C12 H12C 109.470 no
H12B C12 H12C 109.477 no

loop_
_geom_bond_atom_site_label_1
_geom_bond_atom_site_label_2
_geom_bond_distance
_geom_bond_publ_flag
O1 C1 1.444(4) yes
O1 C9 1.446(4) yes
O2 C5 1.205(5) yes
O3 C7 1.212(4) yes
C1 C2 1.538(4) yes
C1 C4 1.527(4) yes
C1 C11 1.529(4) yes
C2 C3 1.520(5) yes
C2 C7 1.527(4) yes
C3 C5 1.522(4) yes
C4 C6 1.544(5) yes
C4 C12 1.526(4) yes
C5 C6 1.497(5) yes
C7 C8 1.498(6) yes
C8 C9 1.538(5) yes
C9 C10 1.488(5) yes
C10 C11 1.318(6) yes
C2 H2 0.980 no
C3 H3A 0.970 no
C3 H3B 0.970 no
C4 H4 0.980 no
C6 H6A 0.970 no
C6 H6B 0.970 no
C8 H8A 0.970 no
C8 H8B 0.970 no
C9 H9 0.980 no
C10 H10 0.95(4) no
C11 H11 0.97(4) no
C12 H12A 0.960 no
C12 H12B 0.960 no
C12 H12C 0.960 no

loop_
_geom_contact_atom_site_label_1
_geom_contact_atom_site_label_2
_geom_contact_distance
_geom_contact_publ_flag
_geom_contact_site_symmetry_2
O1 C7 2.816(4) no .
O1 C12 2.888(4) no .
O2 C2 3.583(4) no .
O2 C4 3.597(5) no .
O3 C1 3.565(3) no .
O3 C3 2.793(4) no .
O3 C9 3.548(5) no .
C1 C5 2.902(5) no .
C1 C8 2.858(4) no .
C2 C6 2.969(4) no .
C2 C9 2.857(6) no .
C2 C10 3.118(5) no .
C2 C12 3.096(4) no .
C3 C4 3.016(4) no .
C3 C11 3.132(5) no .
C4 C10 3.599(5) no .
C5 C12 3.162(5) no .
C6 C11 3.131(5) no .
C7 C10 2.873(5) no .
C7 C11 2.867(4) no .
C8 C11 3.083(4) no .
O1 C2 3.542(3) no 4_554
O2 C5 3.471(4) no 3_657
O2 C6 3.537(4) no 3_657
O2 C8 3.394(4) no 1_455
O3 C9 3.543(5) no 1_556
C2 O1 3.542(3) no 4_555
C5 O2 3.471(4) no 3_657
C5 C5 3.458(4) no 3_657
C6 O2 3.537(4) no 3_657
C8 O2 3.394(4) no 1_655
C9 O3 3.543(5) no 1_554
O1 H2 2.5607 no .
O1 H4 2.6572 no .
O1 H8A 3.2378 no .
O1 H8B 2.6094 no .
O1 H10 3.21(4) no .
O1 H11 3.23(4) no .
O1 H12A 2.4814 no .
O1 H12B 3.3062 no .
O2 H3A 2.4744 no .
O2 H3B 2.8219 no .
O2 H6A 2.4716 no .
O2 H6B 2.8391 no .
O2 H12B 3.4338 no .
O3 H2 2.8969 no .
O3 H3A 2.7644 no .
O3 H3B 2.6634 no .
O3 H8A 2.4945 no .
O3 H8B 2.8744 no .
C1 H3A 3.3535 no .
C1 H3B 2.8477 no .
C1 H6A 3.3285 no .
C1 H6B 2.7566 no .
C1 H8B 3.3188 no .
C1 H9 3.1260 no .
C1 H10 3.24(4) no .
C1 H12A 2.6418 no .
C1 H12B 2.8066 no .
C1 H12C 3.3450 no .
C2 H4 3.3799 no .
C2 H6B 3.3850 no .
C2 H8A 3.3581 no .
C2 H8B 2.9262 no .
C2 H11 3.06(4) no .
C2 H12A 3.2752 no .
C2 H12B 2.8610 no .
C3 H6A 3.3775 no .
C3 H6B 2.9228 no .
C3 H11 3.24(4) no .
C3 H12B 3.2785 no .
C4 H2 2.7302 no .
C4 H3B 3.4905 no .
C4 H11 2.92(4) no .
C5 H2 2.8023 no .
C5 H4 3.3583 no .
C5 H11 3.53(4) no .
C5 H12B 2.7963 no .
C6 H2 3.2841 no .
C6 H3A 3.3682 no .
C6 H3B 2.9512 no .
C6 H11 3.02(4) no .
C6 H12A 3.3441 no .
C6 H12B 2.6309 no .
C6 H12C 2.7770 no .
C7 H3A 2.7887 no .
C7 H3B 2.6370 no .
C7 H9 3.3508 no .
C7 H10 3.50(4) no .
C7 H11 3.50(4) no .
C8 H2 2.8766 no .
C8 H10 3.04(4) no .
C9 H2 3.2702 no .
C9 H11 3.21(4) no .
C10 H8A 2.7321 no .
C10 H8B 3.3169 no .
C11 H2 3.3288 no .
C11 H3B 2.9364 no .
C11 H4 2.6982 no .
C11 H6B 2.8806 no .
C11 H8A 3.5633 no .
C11 H9 3.0616 no .
C12 H2 2.7457 no .
C12 H6A 2.6172 no .
C12 H6B 3.3374 no .
H2 H3A 2.2580 no .
H2 H3B 2.8112 no .
H2 H8B 2.9131 no .
H2 H12A 2.8358 no .
H2 H12B 2.3206 no .
H3B H6B 2.9673 no .
H3B H11 2.8383 no .
H4 H6A 2.4137 no .
H4 H6B 2.2852 no .
H4 H11 2.9670 no .
H4 H12A 2.4069 no .
H4 H12B 2.8250 no .
H4 H12C 2.2844 no .
H6A H12A 3.5346 no .
H6A H12B 2.7334 no .
H6A H12C 2.5348 no .
H6B H11 2.4939 no .
H6B H12B 3.5563 no .
H6B H12C 3.5642 no .
H8A H9 2.4027 no .
H8A H10 2.9918 no .
H8B H9 2.4085 no .
H9 H10 2.5000 no .
H10 H11 2.42(6) no .
O1 H2 2.6896 no 4_554
O1 H3A 2.8681 no 1_554
O2 H3B 2.9477 no 3_657
O2 H4 2.8092 no 1_556
O2 H6B 2.7811 no 3_657
O2 H8A 2.5026 no 1_455
O2 H9 3.5609 no 1_455
O2 H10 3.31(3) no 1_455
O2 H11 2.94(4) no 3_657
O2 H12A 3.4626 no 4_555
O3 H6A 2.9512 no 1_656
O3 H8B 2.8718 no 4_555
O3 H9 2.7193 no 1_556
O3 H10 2.96(3) no 3_757
O3 H11 3.27(4) no 3_757
O3 H12C 2.7694 no 1_656
C2 H12A 3.2982 no 4_555
C3 H6B 3.3318 no 3_657
C3 H10 3.53(4) no 3_757
C3 H12A 3.3318 no 4_555
C4 H6B 3.4882 no 3_656
C4 H11 3.42(3) no 3_656
C5 H3B 3.3000 no 3_657
C5 H6B 3.1833 no 3_657
C5 H8A 3.5080 no 1_455
C5 H12A 3.3206 no 4_555
C6 H3B 3.3169 no 3_657
C6 H11 3.23(4) no 3_656
C7 H8B 3.2662 no 4_555
C7 H9 3.5660 no 4_555
C7 H10 3.48(4) no 3_757
C7 H12C 3.4064 no 1_656
C8 H9 3.3979 no 4_555
C8 H12C 3.3967 no 1_656
C8 H12C 3.4798 no 4_655
C9 H2 3.5965 no 4_554
C9 H3A 3.3893 no 1_554
C9 H8B 3.3671 no 4_554
C10 H3A 3.5904 no 1_554
C10 H3B 3.5434 no 3_757
C11 H4 3.5556 no 3_656
C11 H6A 3.3689 no 3_656
C11 H6B 3.1562 no 3_656
C12 H2 3.4440 no 4_554
C12 H8B 3.5810 no 4_454
C12 H12A 3.2461 no 4_555
C12 H12B 3.0220 no 4_554
H2 O1 2.6896 no 4_555
H2 C9 3.5965 no 4_555
H2 C12 3.4440 no 4_555
H2 H3A 3.5409 no 4_554
H2 H9 3.5216 no 4_555
H2 H12A 2.4946 no 4_555
H3A O1 2.8681 no 1_556
H3A C9 3.3893 no 1_556
H3A C10 3.5904 no 1_556
H3A H2 3.5409 no 4_555
H3A H4 3.0870 no 1_556
H3A H6B 3.3203 no 3_657
H3A H9 3.1884 no 1_556
H3A H12A 3.0046 no 4_555
H3A H12B 3.5352 no 4_555
H3B O2 2.9477 no 3_657
H3B C5 3.3000 no 3_657
H3B C6 3.3169 no 3_657
H3B C10 3.5434 no 3_757
H3B H6A 3.1872 no 3_657
H3B H6B 2.9321 no 3_657
H3B H10 2.6239 no 3_757
H4 O2 2.8092 no 1_554
H4 C11 3.5556 no 3_656
H4 H3A 3.0870 no 1_554
H4 H6B 2.6988 no 3_656
H4 H8A 3.3956 no 1_454
H4 H11 2.7316 no 3_656
H6A O3 2.9512 no 1_454
H6A C11 3.3689 no 3_656
H6A H3B 3.1872 no 3_657
H6A H9 3.0651 no 1_455
H6A H10 3.1883 no 1_455
H6A H10 3.5461 no 3_656
H6A H11 2.9555 no 3_656
H6B O2 2.7811 no 3_657
H6B C3 3.3318 no 3_657
H6B C4 3.4882 no 3_656
H6B C5 3.1833 no 3_657
H6B C11 3.1562 no 3_656
H6B H3A 3.3203 no 3_657
H6B H3B 2.9321 no 3_657
H6B H4 2.6988 no 3_656
H6B H6B 3.2928 no 3_656
H6B H11 2.8951 no 3_656
H8A O2 2.5026 no 1_655
H8A C5 3.5080 no 1_655
H8A H4 3.3956 no 1_656
H8A H11 3.2755 no 3_757
H8A H12B 3.3040 no 4_655
H8A H12C 2.8813 no 1_656
H8A H12C 3.2112 no 4_655
H8B O3 2.8718 no 4_554
H8B C7 3.2662 no 4_554
H8B C9 3.3671 no 4_555
H8B C12 3.5810 no 4_655
H8B H9 2.5749 no 4_555
H8B H12B 3.4247 no 4_655
H8B H12C 3.4281 no 1_656
H8B H12C 2.8904 no 4_655
H9 O2 3.5609 no 1_655
H9 O3 2.7193 no 1_554
H9 C7 3.5660 no 4_554
H9 C8 3.3979 no 4_554
H9 H2 3.5216 no 4_554
H9 H3A 3.1884 no 1_554
H9 H6A 3.0651 no 1_655
H9 H8B 2.5749 no 4_554
H10 O2 3.31(3) no 1_655
H10 O3 2.96(3) no 3_757
H10 C3 3.53(4) no 3_757
H10 C7 3.48(4) no 3_757
H10 H3B 2.6239 no 3_757
H10 H6A 3.1883 no 1_655
H10 H6A 3.5461 no 3_656
H10 H10 3.43(6) no 3_756
H10 H11 3.32(5) no 3_757
H11 O2 2.94(4) no 3_657
H11 O3 3.27(4) no 3_757
H11 C4 3.42(3) no 3_656
H11 C6 3.23(4) no 3_656
H11 H4 2.7316 no 3_656
H11 H6A 2.9555 no 3_656
H11 H6B 2.8951 no 3_656
H11 H8A 3.2755 no 3_757
H11 H10 3.32(5) no 3_757
H12A O2 3.4626 no 4_554
H12A C2 3.2982 no 4_554
H12A C3 3.3318 no 4_554
H12A C5 3.3206 no 4_554
H12A C12 3.2461 no 4_554
H12A H2 2.4946 no 4_554
H12A H3A 3.0046 no 4_554
H12A H12A 3.5721 no 4_554
H12A H12A 3.5721 no 4_555
H12A H12B 2.3004 no 4_554
H12B C12 3.0220 no 4_555
H12B H3A 3.5352 no 4_554
H12B H8A 3.3040 no 4_454
H12B H8B 3.4247 no 4_454
H12B H12A 2.3004 no 4_555
H12B H12C 2.9290 no 4_555
H12C O3 2.7694 no 1_454
H12C C7 3.4064 no 1_454
H12C C8 3.3967 no 1_454
H12C C8 3.4798 no 4_454
H12C H8A 2.8813 no 1_454
H12C H8A 3.2112 no 4_454
H12C H8B 3.4281 no 1_454
H12C H8B 2.8904 no 4_454
H12C H12B 2.9290 no 4_554

loop_
_geom_torsion_atom_site_label_1
_geom_torsion_atom_site_label_2
_geom_torsion_atom_site_label_3
_geom_torsion_atom_site_label_4
_geom_torsion
_geom_torsion_publ_flag
C1 O1 C9 C8 -77.6(3) no
C1 O1 C9 C10 38.9(3) no
C9 O1 C1 C2 77.2(3) no
C9 O1 C1 C4 -159.87(19) no
C9 O1 C1 C11 -37.5(2) no
O1 C1 C2 C3 177.48(16) no
O1 C1 C2 C7 -56.5(3) no
O1 C1 C4 C6 -177.21(18) no
O1 C1 C4 C12 -54.6(3) no
O1 C1 C11 C10 23.1(3) no
C2 C1 C4 C6 -57.8(3) no
C2 C1 C4 C12 64.8(3) no
C4 C1 C2 C3 56.4(3) no
C4 C1 C2 C7 -177.53(18) no
C2 C1 C11 C10 -89.7(3) no
C11 C1 C2 C3 -73.6(3) no
C11 C1 C2 C7 52.4(3) no
C4 C1 C11 C10 141.6(3) no
C11 C1 C4 C6 69.3(3) no
C11 C1 C4 C12 -168.2(3) no
C1 C2 C3 C5 -44.7(3) no
C1 C2 C7 O3 -141.3(3) no
C1 C2 C7 C8 38.4(3) no
C3 C2 C7 O3 -15.4(4) no
C3 C2 C7 C8 164.3(2) no
C7 C2 C3 C5 -169.3(2) no
C2 C3 C5 O2 -145.9(3) no
C2 C3 C5 C6 39.6(3) no
C1 C4 C6 C5 50.3(3) no
C12 C4 C6 C5 -73.3(3) no
O2 C5 C6 C4 142.5(3) no
C3 C5 C6 C4 -43.0(3) no
O3 C7 C8 C9 140.7(3) no
C2 C7 C8 C9 -39.0(3) no
C7 C8 C9 O1 57.7(3) no
C7 C8 C9 C10 -53.9(4) no
O1 C9 C10 C11 -24.7(4) no
C8 C9 C10 C11 89.2(3) no
C9 C10 C11 C1 0.8(3) no
